data_7230656
loop_
_publ_author_name
'Huang, Ning-Yu'
'Mo, Zong-Wen'
'Li, Lu-Jian'
'Xu, Wei-Jian'
'Zhou, Hao-Long'
'Zhou, Dong-Dong'
'Liao, Pei-Qin'
'Zhang, Jie-Peng'
'Chen, Xiao-Ming'

_publ_section_title
;
 Direct synthesis of an aliphatic amine functionalized metal-organic
 framework for efficient CO2 removal and CH4 purification
;
_journal_name_full CrystEngComm
_journal_paper_doi 10.1039/C8CE00574E
_journal_year 2018
_chemical_formula_moiety 'C16 H13 N O4 Zn'
_chemical_formula_sum 'C16 H13 N O4 Zn'
_chemical_formula_weight 348.64
_space_group_crystal_system trigonal
_space_group_IT_number 148
_space_group_name_Hall '-R 3'
_space_group_name_H-M_alt 'R -3'
_symmetry_space_group_name_Hall '-R 3'
_symmetry_space_group_name_H-M 'R -3 :H'
_atom_sites_solution_hydrogens geom
_audit_creation_date 2017-11-25
_audit_creation_method
;
Olex2 1.2
(compiled 2015.09.30 svn.r3233 for OlexSys, GUI svn.r5103)
;
_audit_update_record
;
2017-12-28 deposited with the CCDC.
2018-05-16 downloaded from the CCDC.
;
_cell_angle_alpha 90
_cell_angle_beta 90
_cell_angle_gamma 120
_cell_formula_units_Z 18
_cell_length_a 41.740(4)
_cell_length_b 41.740(4)
_cell_length_c 9.9584(14)
_cell_measurement_reflns_used 3497
_cell_measurement_temperature 203
_cell_measurement_theta_max 68.2
_cell_measurement_theta_min 32.4
_cell_volume 15025(3)
_computing_molecular_graphics 'Olex2 (Dolomanov et al., 2009)'
_computing_publication_material 'Olex2 (Dolomanov et al., 2009)'
_computing_structure_refinement 'ShelXL (Sheldrick, 2015)'
_computing_structure_solution 'SIR2004 (Burla et al., 2007)'
_diffrn_ambient_temperature 203(2)
_diffrn_measured_fraction_theta_full 0.993
_diffrn_measured_fraction_theta_max 0.993
_diffrn_measurement_device_type 'Bruker P4'
_diffrn_measurement_method '\w scans'
_diffrn_radiation_monochromator graphite
_diffrn_radiation_type CuK\a
_diffrn_radiation_wavelength 1.54178
_diffrn_reflns_av_R_equivalents 0.0354
_diffrn_reflns_av_unetI/netI 0.0261
_diffrn_reflns_Laue_measured_fraction_full 0.993
_diffrn_reflns_Laue_measured_fraction_max 0.993
_diffrn_reflns_limit_h_max 39
_diffrn_reflns_limit_h_min -48
_diffrn_reflns_limit_k_max 46
_diffrn_reflns_limit_k_min -34
_diffrn_reflns_limit_l_max 11
_diffrn_reflns_limit_l_min -11
_diffrn_reflns_number 27125
_diffrn_reflns_point_group_measured_fraction_full 0.993
_diffrn_reflns_point_group_measured_fraction_max 0.993
_diffrn_reflns_theta_full 62.991
_diffrn_reflns_theta_max 62.991
_diffrn_reflns_theta_min 6.948
_diffrn_standards_decay_% 0
_diffrn_standards_interval_count 0
_diffrn_standards_interval_time 0
_diffrn_standards_number 0
_exptl_absorpt_coefficient_mu 1.093
_exptl_absorpt_correction_type none
_exptl_crystal_colour Colorless
_exptl_crystal_density_diffrn 0.694
_exptl_crystal_density_method "'not measured'"
_exptl_crystal_description Prism
_exptl_crystal_F_000 3204
_exptl_crystal_size_max 0.2
_exptl_crystal_size_mid 0.2
_exptl_crystal_size_min 0.2
_refine_diff_density_max 0.343
_refine_diff_density_min -0.298
_refine_diff_density_rms 0.055
_refine_ls_extinction_method none
_refine_ls_goodness_of_fit_ref 1.098
_refine_ls_hydrogen_treatment constr
_refine_ls_matrix_type full
_refine_ls_number_parameters 199
_refine_ls_number_reflns 5370
_refine_ls_number_restraints 0
_refine_ls_restrained_S_all 1.098
_refine_ls_R_factor_all 0.0419
_refine_ls_R_factor_gt 0.0411
_refine_ls_shift/su_max 0.001
_refine_ls_shift/su_mean 0.000
_refine_ls_structure_factor_coef Fsqd
_refine_ls_weighting_details 'w=1/[\s^2^(Fo^2^)+(0.0708P)^2^+20.0439P] where P=(Fo^2^+2Fc^2^)/3'
_refine_ls_weighting_scheme calc
_refine_ls_wR_factor_gt 0.1282
_refine_ls_wR_factor_ref 0.1292
_reflns_Friedel_coverage 0.000
_reflns_number_gt 5169
_reflns_number_total 5370
_reflns_threshold_expression 'I > 2\s(I)'
_cod_data_source_file c8ce00574e2.cif
_cod_data_source_block alpha_Zn
_cod_original_cell_volume 15025(4)
_cod_database_code 7230656
_shelx_space_group_comment
;
The symmetry employed for this shelxl refinement is uniquely defined
by the following loop, which should always be used as a source of
symmetry information in preference to the above space-group names.
They are only intended as comments.
;
_olex2_refinement_description
;
1. Fixed Uiso
 At 1.2 times of:
  All C(H) groups, All C(H,H) groups, All N(H) groups
2.a Ternary CH refined with riding coordinates:
 N1(H1)
2.b Secondary CH2 refined with riding coordinates:
 C13(H13a,H13b), C12(H12a,H12b)
2.c Aromatic/amide H refined with riding coordinates:
 C3(H3), C4(H4), C11(H11), C15(H15), C16(H16), C10(H10), C6(H6), C7(H7)
;
_shelx_shelxl_version_number 2014/7
_olex2_submission_special_instructions 'No special instructions were received'

loop_
_space_group_symop_operation_xyz
'x, y, z'
'-y, x-y, z'
'-x+y, -x, z'
'x+2/3, y+1/3, z+1/3'
'-y+2/3, x-y+1/3, z+1/3'
'-x+y+2/3, -x+1/3, z+1/3'
'x+1/3, y+2/3, z+2/3'
'-y+1/3, x-y+2/3, z+2/3'
'-x+y+1/3, -x+2/3, z+2/3'
'-x, -y, -z'
'y, -x+y, -z'
'x-y, x, -z'
'-x+2/3, -y+1/3, -z+1/3'
'y+2/3, -x+y+1/3, -z+1/3'
'x-y+2/3, x+1/3, -z+1/3'
'-x+1/3, -y+2/3, -z+2/3'
'y+1/3, -x+y+2/3, -z+2/3'
'x-y+1/3, x+2/3, -z+2/3'

loop_
_atom_site_label
_atom_site_type_symbol
_atom_site_fract_x
_atom_site_fract_y
_atom_site_fract_z
_atom_site_U_iso_or_equiv
_atom_site_adp_type
_atom_site_occupancy
_atom_site_site_symmetry_order
_atom_site_calc_flag
_atom_site_refinement_flags_posn
Zn1 Zn 0.02658(2) 0.49064(2) 0.06865(3) 0.03120(14) Uani 1 1 d .
N1 N 0.06094(5) 0.47613(5) 0.16855(18) 0.0358(4) Uani 1 1 d .
H1 H 0.0454 0.4561 0.2307 0.043 Uiso 1 1 calc R
O1 O -0.01061(5) 0.48492(5) 0.21255(16) 0.0491(4) Uani 1 1 d .
O2 O 0.05241(5) 0.54630(4) 0.09211(17) 0.0488(4) Uani 1 1 d .
O3 O -0.01255(5) 0.43956(4) -0.0005(2) 0.0608(5) Uani 1 1 d .
O4 O 0.04906(5) 0.49913(5) -0.11956(16) 0.0527(4) Uani 1 1 d .
C1 C -0.03620(6) 0.49214(6) 0.2184(2) 0.0381(5) Uani 1 1 d .
C8 C 0.04162(7) 0.56852(6) 0.0620(2) 0.0418(5) Uani 1 1 d .
C5 C -0.07866(6) 0.49176(7) 0.6108(2) 0.0413(5) Uani 1 1 d .
C3 C -0.04545(7) 0.47392(6) 0.4597(2) 0.0427(5) Uani 1 1 d .
H3 H -0.0315 0.4625 0.4459 0.051 Uiso 1 1 calc R
C2 C -0.05242(6) 0.49046(6) 0.3537(2) 0.0386(5) Uani 1 1 d .
C14 C 0.09308(7) 0.43956(7) 0.1273(2) 0.0447(6) Uani 1 1 d .
C9 C 0.06508(7) 0.60780(6) 0.1078(3) 0.0439(6) Uani 1 1 d .
C4 C -0.05879(7) 0.47388(7) 0.5869(2) 0.0440(5) Uani 1 1 d .
H4 H -0.0544 0.4618 0.6568 0.053 Uiso 1 1 calc R
C13 C 0.07535(7) 0.46022(7) 0.0669(2) 0.0459(6) Uani 1 1 d .
H13A H 0.0934 0.4801 0.0111 0.055 Uiso 1 1 calc R
H13B H 0.0551 0.4435 0.0093 0.055 Uiso 1 1 calc R
C11 C 0.09785(7) 0.61907(7) 0.1761(3) 0.0522(6) Uani 1 1 d .
H11 H 0.1063 0.6025 0.1894 0.063 Uiso 1 1 calc R
C15 C 0.13006(8) 0.45146(8) 0.1086(3) 0.0555(7) Uani 1 1 d .
H15 H 0.1449 0.4734 0.0627 0.067 Uiso 1 1 calc R
C12 C 0.09155(6) 0.50600(7) 0.2502(2) 0.0435(5) Uani 1 1 d .
H12A H 0.1006 0.5296 0.2052 0.052 Uiso 1 1 calc R
H12B H 0.1119 0.5011 0.2566 0.052 Uiso 1 1 calc R
C16 C 0.07183(8) 0.40729(9) 0.1972(4) 0.0671(9) Uani 1 1 d .
H16 H 0.0468 0.3989 0.2112 0.080 Uiso 1 1 calc R
C10 C 0.05378(8) 0.63306(7) 0.0862(4) 0.0688(9) Uani 1 1 d .
H10 H 0.0323 0.6262 0.0375 0.083 Uiso 1 1 calc R
C6 C -0.08619(9) 0.50781(9) 0.5038(3) 0.0645(8) Uani 1 1 d .
H6 H -0.1000 0.5194 0.5176 0.077 Uiso 1 1 calc R
C7 C -0.07354(9) 0.50707(9) 0.3764(3) 0.0643(8) Uani 1 1 d .
H7 H -0.0792 0.5178 0.3053 0.077 Uiso 1 1 calc R

loop_
_atom_site_aniso_label
_atom_site_aniso_U_11
_atom_site_aniso_U_22
_atom_site_aniso_U_33
_atom_site_aniso_U_23
_atom_site_aniso_U_13
_atom_site_aniso_U_12
Zn1 0.03689(19) 0.02555(18) 0.0375(2) -0.00465(10) -0.00817(11) 0.02038(13)
N1 0.0441(10) 0.0399(10) 0.0358(10) -0.0009(8) -0.0042(8) 0.0303(9)
O1 0.0498(10) 0.0694(11) 0.0407(9) 0.0027(8) -0.0003(7) 0.0394(9)
O2 0.0652(11) 0.0254(8) 0.0548(10) -0.0075(7) -0.0168(8) 0.0219(8)
O3 0.0561(11) 0.0292(8) 0.0978(15) -0.0222(9) -0.0254(10) 0.0217(8)
O4 0.0794(12) 0.0712(12) 0.0332(9) 0.0035(8) -0.0015(8) 0.0569(11)
C1 0.0453(13) 0.0299(11) 0.0408(13) -0.0047(9) -0.0078(10) 0.0201(10)
C8 0.0485(14) 0.0282(11) 0.0446(13) -0.0069(9) -0.0021(11) 0.0161(10)
C5 0.0401(12) 0.0507(13) 0.0382(12) -0.0087(10) -0.0087(10) 0.0266(11)
C3 0.0504(13) 0.0469(13) 0.0441(13) -0.0019(10) -0.0046(10) 0.0344(11)
C2 0.0421(12) 0.0411(12) 0.0376(12) -0.0056(9) -0.0083(9) 0.0246(10)
C14 0.0568(14) 0.0509(14) 0.0440(13) -0.0001(11) 0.0000(11) 0.0401(12)
C9 0.0500(13) 0.0264(11) 0.0520(14) -0.0040(10) -0.0027(11) 0.0166(10)
C4 0.0557(14) 0.0515(14) 0.0371(13) 0.0012(10) -0.0039(11) 0.0360(12)
C13 0.0631(15) 0.0560(14) 0.0405(13) -0.0036(11) -0.0051(11) 0.0461(13)
C11 0.0584(16) 0.0327(12) 0.0634(17) -0.0078(11) -0.0142(13) 0.0212(11)
C15 0.0588(16) 0.0588(16) 0.0648(17) 0.0187(13) 0.0114(13) 0.0411(14)
C12 0.0412(12) 0.0574(14) 0.0391(13) -0.0067(10) -0.0058(10) 0.0299(11)
C16 0.0472(15) 0.0708(19) 0.103(2) 0.0267(17) 0.0116(15) 0.0440(15)
C10 0.0619(17) 0.0319(13) 0.111(3) -0.0169(14) -0.0341(17) 0.0223(13)
C6 0.094(2) 0.102(2) 0.0432(15) -0.0029(14) -0.0056(14) 0.083(2)
C7 0.099(2) 0.096(2) 0.0416(15) 0.0014(14) -0.0056(14) 0.081(2)

loop_
_atom_type_symbol
_atom_type_description
_atom_type_scat_dispersion_real
_atom_type_scat_dispersion_imag
_atom_type_scat_source
C C 0.0181 0.0091 'International Tables Vol C Tables 4.2.6.8 and 6.1.1.4'
H H 0.0000 0.0000 'International Tables Vol C Tables 4.2.6.8 and 6.1.1.4'
N N 0.0311 0.0180 'International Tables Vol C Tables 4.2.6.8 and 6.1.1.4'
O O 0.0492 0.0322 'International Tables Vol C Tables 4.2.6.8 and 6.1.1.4'
Zn Zn -1.5491 0.6778 'International Tables Vol C Tables 4.2.6.8 and 6.1.1.4'

loop_
_geom_angle_atom_site_label_1
_geom_angle_atom_site_label_2
_geom_angle_atom_site_label_3
_geom_angle
_geom_angle_site_symmetry_1
_geom_angle_site_symmetry_3
N1 Zn1 Zn1 177.28(6) . 10_565
O1 Zn1 Zn1 74.55(5) . 10_565
O1 Zn1 N1 103.10(7) . .
O1 Zn1 O3 87.15(8) . .
O1 Zn1 O4 157.11(7) . .
O2 Zn1 Zn1 78.14(5) . 10_565
O2 Zn1 N1 103.34(7) . .
O2 Zn1 O1 89.47(7) . .
O2 Zn1 O3 157.07(7) . .
O2 Zn1 O4 88.39(7) . .
O3 Zn1 Zn1 79.10(5) . 10_565
O3 Zn1 N1 99.51(7) . .
O4 Zn1 Zn1 82.71(5) . 10_565
O4 Zn1 N1 99.57(7) . .
O4 Zn1 O3 86.01(8) . .
C13 N1 Zn1 107.25(13) . .
C13 N1 C12 111.83(18) . .
C12 N1 Zn1 116.35(13) . .
C1 O1 Zn1 134.31(15) . .
C8 O2 Zn1 129.67(15) . .
C8 O3 Zn1 127.46(15) 10_565 .
C1 O4 Zn1 122.77(16) 10_565 .
O1 C1 O4 125.0(2) . 10_565
O1 C1 C2 116.94(19) . .
O4 C1 C2 118.0(2) 10_565 .
O2 C8 C9 117.1(2) . .
O3 C8 O2 125.4(2) 10_565 .
O3 C8 C9 117.4(2) 10_565 .
C4 C5 C12 121.4(2) . 10_566
C6 C5 C4 118.2(2) . .
C6 C5 C12 120.4(2) . 10_566
C2 C3 C4 121.3(2) . .
C3 C2 C1 120.9(2) . .
C3 C2 C7 118.3(2) . .
C7 C2 C1 120.7(2) . .
C15 C14 C13 121.3(2) . .
C16 C14 C13 120.0(2) . .
C16 C14 C15 118.6(2) . .
C11 C9 C8 121.1(2) . .
C10 C9 C8 120.4(2) . .
C10 C9 C11 118.5(2) . .
C3 C4 C5 120.4(2) . .
N1 C13 C14 113.87(19) . .
C15 C11 C9 120.5(2) 14_455 .
C14 C15 C11 120.8(2) . 15
N1 C12 C5 111.55(19) . 10_566
C14 C16 C10 120.5(3) . 15
C9 C10 C16 120.9(3) . 14_455
C5 C6 C7 121.2(2) . .
C6 C7 C2 120.5(2) . .

loop_
_geom_bond_atom_site_label_1
_geom_bond_atom_site_label_2
_geom_bond_distance
_geom_bond_site_symmetry_2
Zn1 Zn1 3.0229(6) 10_565
Zn1 N1 2.0693(17) .
Zn1 O1 2.0371(17) .
Zn1 O2 2.0273(15) .
Zn1 O3 2.0507(16) .
Zn1 O4 2.0461(17) .
N1 C13 1.492(3) .
N1 C12 1.501(3) .
O1 C1 1.248(3) .
O2 C8 1.253(3) .
O3 C8 1.246(3) 10_565
O4 C1 1.259(3) 10_565
C1 O4 1.259(3) 10_565
C1 C2 1.494(3) .
C8 O3 1.246(3) 10_565
C8 C9 1.500(3) .
C5 C4 1.386(3) .
C5 C12 1.505(3) 10_566
C5 C6 1.376(4) .
C3 C2 1.370(3) .
C3 C4 1.383(3) .
C2 C7 1.386(3) .
C14 C13 1.514(3) .
C14 C15 1.378(4) .
C14 C16 1.375(4) .
C9 C11 1.383(4) .
C9 C10 1.370(4) .
C11 C15 1.381(3) 14_455
C15 C11 1.381(3) 15
C12 C5 1.505(3) 10_566
C16 C10 1.387(4) 15
C10 C16 1.387(4) 14_455
C6 C7 1.381(4) .
